data_7120411
loop_
_publ_author_name
'Li, Cheng-Peng'
'Zhou, Hang'
'Wang, Si'
'Chen, Jing'
'Wang, Zhongliang'
'Du, Miao'

_publ_section_title
;
 Highly efficient Cr2O72-- removal of a 3D metal--organic framework
 fabricated by tandem single-crystal to single-crystal transformations
 from a 1D coordination array
;
_journal_name_full 'Chem. Commun.'
_journal_paper_doi 10.1039/C7CC04527A
_journal_year 2017
_chemical_formula_sum 'C18 H13 Ag Cl3 N7 O2'
_chemical_formula_weight 573.57
_space_group_crystal_system triclinic
_space_group_IT_number 2
_space_group_name_Hall '-P 1'
_space_group_name_H-M_alt 'P -1'
_symmetry_space_group_name_Hall '-P 1'
_symmetry_space_group_name_H-M 'P -1'
_atom_sites_solution_hydrogens geom
_audit_creation_method SHELXL-2014/7
_audit_update_record
;
2016-09-27 deposited with the CCDC.
2017-07-10 downloaded from the CCDC.
;
_cell_angle_alpha 76.120(7)
_cell_angle_beta 84.113(8)
_cell_angle_gamma 66.219(7)
_cell_formula_units_Z 2
_cell_length_a 9.355(5)
_cell_length_b 9.509(5)
_cell_length_c 13.743(7)
_cell_measurement_reflns_used 3308
_cell_measurement_temperature 296(2)
_cell_measurement_theta_max 25.0
_cell_measurement_theta_min 1.50
_cell_volume 1086.0(10)
_computing_cell_refinement 'Bruker SMART'
_computing_data_collection 'Bruker SMART'
_computing_data_reduction 'Bruker SAINT'
_computing_molecular_graphics 'Bruker SHELXTL'
_computing_publication_material 'Bruker SHELXTL'
_computing_structure_refinement 'SHELXL-2014/7 (Sheldrick, 2014)'
_computing_structure_solution 'Bruker SHELXTL'
_diffrn_ambient_temperature 296(2)
_diffrn_measured_fraction_theta_full 0.988
_diffrn_measured_fraction_theta_max 0.988
_diffrn_measurement_device_type 'CCD area detector'
_diffrn_measurement_method 'phi and omega scans'
_diffrn_radiation_type MoK\a
_diffrn_radiation_wavelength 0.71073
_diffrn_reflns_av_R_equivalents 0.0125
_diffrn_reflns_av_unetI/netI 0.0244
_diffrn_reflns_Laue_measured_fraction_full 0.988
_diffrn_reflns_Laue_measured_fraction_max 0.988
_diffrn_reflns_limit_h_max 9
_diffrn_reflns_limit_h_min -11
_diffrn_reflns_limit_k_max 11
_diffrn_reflns_limit_k_min -10
_diffrn_reflns_limit_l_max 16
_diffrn_reflns_limit_l_min -16
_diffrn_reflns_number 5689
_diffrn_reflns_point_group_measured_fraction_full 0.988
_diffrn_reflns_point_group_measured_fraction_max 0.988
_diffrn_reflns_theta_full 25.242
_diffrn_reflns_theta_max 25.341
_diffrn_reflns_theta_min 1.526
_exptl_absorpt_coefficient_mu 1.328
_exptl_absorpt_correction_type multi-scan
_exptl_absorpt_process_details SADABS
_exptl_crystal_colour COLORLESS
_exptl_crystal_density_diffrn 1.754
_exptl_crystal_density_meas ?
_exptl_crystal_description BLOCK
_exptl_crystal_F_000 568
_exptl_crystal_size_max 0.360
_exptl_crystal_size_mid 0.320
_exptl_crystal_size_min 0.300
_exptl_transmission_factor_max 0.6914
_exptl_transmission_factor_min 0.6464
_refine_diff_density_max 1.176
_refine_diff_density_min -0.922
_refine_diff_density_rms 0.082
_refine_ls_extinction_method none
_refine_ls_goodness_of_fit_ref 1.052
_refine_ls_hydrogen_treatment constr
_refine_ls_matrix_type full
_refine_ls_number_parameters 280
_refine_ls_number_reflns 3934
_refine_ls_number_restraints 3
_refine_ls_restrained_S_all 1.065
_refine_ls_R_factor_all 0.0479
_refine_ls_R_factor_gt 0.0430
_refine_ls_shift/su_max 0.001
_refine_ls_shift/su_mean 0.000
_refine_ls_structure_factor_coef Fsqd
_refine_ls_weighting_details 'w=1/[\s^2^(Fo^2^)+(0.0545P)^2^+2.1625P] where P=(Fo^2^+2Fc^2^)/3'
_refine_ls_weighting_scheme calc
_refine_ls_wR_factor_gt 0.1088
_refine_ls_wR_factor_ref 0.1127
_reflns_Friedel_coverage 0.000
_reflns_number_gt 3508
_reflns_number_total 3934
_reflns_threshold_expression 'I > 2\s(I)'
_cod_data_source_file c7cc04527a2.cif
_cod_data_source_block 1
_cod_depositor_comments
;
The following automatic conversions were performed:

'_exptl_absorpt_correction_type' value 'MULTI-SCAN' changed to
'multi-scan' according to
/home/data/users/saulius/crontab/automatic-downloads/rss-feeds/RSC/lib/dictionaries/cif_core.dic
dictionary named 'cif_core.dic' version 2.4.2 from 2011-04-26.

'_exptl_crystal_density_meas' value 'NONE' was changed to '?' - the
value is perceived as not measured.

Automatic conversion script
Id: cif_fix_values 4973 2017-02-22 13:04:09Z antanas 
;
_cod_original_cell_volume 1086.1(9)
_cod_database_code 7120411
_shelx_shelxl_version_number 2014/7
_shelx_space_group_comment
;
The symmetry employed for this shelxl refinement is uniquely defined
by the following loop, which should always be used as a source of
symmetry information in preference to the above space-group names.
They are only intended as comments.
;
_shelx_estimated_absorpt_t_min 0.646
_shelx_estimated_absorpt_t_max 0.691

loop_
_space_group_symop_operation_xyz
'x, y, z'
'-x, -y, -z'

loop_
_atom_site_label
_atom_site_type_symbol
_atom_site_fract_x
_atom_site_fract_y
_atom_site_fract_z
_atom_site_U_iso_or_equiv
_atom_site_adp_type
_atom_site_occupancy
_atom_site_site_symmetry_order
_atom_site_calc_flag
_atom_site_refinement_flags_posn
_atom_site_refinement_flags_adp
Ag1 Ag 0.60260(4) 0.88188(4) 0.59765(2) 0.04622(14) Uani 1 1 d . U
Cl1 Cl 0.5231(3) 0.7982(3) -0.00450(18) 0.1159(7) Uani 1 1 d . .
Cl2 Cl 0.4078(3) 0.6077(3) 0.14570(18) 0.1289(9) Uani 1 1 d . .
Cl3 Cl 0.7340(3) 0.5159(4) 0.1212(2) 0.1577(13) Uani 1 1 d . .
O1 O 0.4761(6) 0.9967(7) 0.7503(3) 0.0959(14) Uani 1 1 d . U
O2 O 0.5663(7) 1.1290(5) 0.6434(4) 0.0952(14) Uani 1 1 d . U
N1 N 1.2081(4) 0.3681(4) 0.3018(3) 0.0462(8) Uani 1 1 d . .
N2 N 0.8459(4) 0.7232(4) 0.4297(2) 0.0400(8) Uani 1 1 d . .
N3 N 0.7696(4) 0.8648(4) 0.4594(2) 0.0394(7) Uani 1 1 d . .
N4 N 0.8942(4) 0.9090(3) 0.3196(2) 0.0329(7) Uani 1 1 d . .
N5 N 0.5928(4) 1.2236(4) 0.3981(3) 0.0400(7) Uani 1 1 d . .
N6 N 1.0454(6) 1.1444(5) 0.0571(3) 0.0677(12) Uani 1 1 d . .
N7 N 0.4955(7) 1.1203(7) 0.7222(5) 0.0862(17) Uani 1 1 d . .
C1 C 1.1195(5) 0.4895(4) 0.3432(3) 0.0390(9) Uani 1 1 d . .
H1 H 1.1278 0.4776 0.4118 0.047 Uiso 1 1 calc R U
C2 C 1.1942(5) 0.3864(5) 0.2044(3) 0.0494(10) Uani 1 1 d . .
H2 H 1.2546 0.3030 0.1744 0.059 Uiso 1 1 calc R U
C3 C 1.0939(6) 0.5238(6) 0.1450(3) 0.0555(12) Uani 1 1 d . .
H3 H 1.0877 0.5318 0.0767 0.067 Uiso 1 1 calc R U
C4 C 1.0033(6) 0.6489(5) 0.1876(3) 0.0476(10) Uani 1 1 d . .
H4 H 0.9353 0.7424 0.1489 0.057 Uiso 1 1 calc R U
C5 C 1.0162(4) 0.6317(4) 0.2900(3) 0.0345(8) Uani 1 1 d . .
C6 C 0.9193(4) 0.7519(4) 0.3454(3) 0.0337(8) Uani 1 1 d . .
C7 C 0.7989(4) 0.9743(4) 0.3928(3) 0.0336(8) Uani 1 1 d . .
C8 C 0.7476(5) 1.1410(4) 0.3975(3) 0.0364(8) Uani 1 1 d . .
C9 C 0.8565(6) 1.2044(6) 0.4014(4) 0.0552(12) Uani 1 1 d . .
H9 H 0.9631 1.1428 0.4018 0.066 Uiso 1 1 calc R U
C10 C 0.8025(7) 1.3616(6) 0.4046(4) 0.0654(14) Uani 1 1 d . .
H10 H 0.8723 1.4073 0.4081 0.078 Uiso 1 1 calc R U
C11 C 0.6453(7) 1.4490(6) 0.4026(4) 0.0632(14) Uani 1 1 d . .
H11 H 0.6064 1.5556 0.4031 0.076 Uiso 1 1 calc R U
C12 C 0.5457(6) 1.3760(5) 0.3999(4) 0.0544(11) Uani 1 1 d . .
H12 H 0.4388 1.4362 0.3994 0.065 Uiso 1 1 calc R U
C13 C 0.9465(5) 0.9899(4) 0.2298(3) 0.0367(8) Uani 1 1 d . .
C14 C 1.0993(5) 0.9743(5) 0.2193(4) 0.0501(11) Uani 1 1 d . .
H14 H 1.1717 0.9119 0.2697 0.060 Uiso 1 1 calc R U
C15 C 1.1416(6) 1.0551(6) 0.1309(4) 0.0636(14) Uani 1 1 d . .
H15 H 1.2449 1.0452 0.1235 0.076 Uiso 1 1 calc R U
C16 C 0.8986(8) 1.1557(7) 0.0698(4) 0.0719(16) Uani 1 1 d . .
H16 H 0.8287 1.2179 0.0180 0.086 Uiso 1 1 calc R U
C17 C 0.8425(6) 1.0813(6) 0.1549(3) 0.0541(11) Uani 1 1 d . .
H17 H 0.7386 1.0932 0.1606 0.065 Uiso 1 1 calc R U
C18 C 0.5562(7) 0.6706(8) 0.1158(5) 0.0779(17) Uani 1 1 d . .
H18 H 0.5560 0.7307 0.1647 0.093 Uiso 1 1 calc R U

loop_
_atom_site_aniso_label
_atom_site_aniso_U_11
_atom_site_aniso_U_22
_atom_site_aniso_U_33
_atom_site_aniso_U_23
_atom_site_aniso_U_13
_atom_site_aniso_U_12
Ag1 0.0470(2) 0.03719(19) 0.0509(2) -0.01696(14) 0.01546(15) -0.01253(14)
Cl1 0.1380(18) 0.0958(13) 0.1179(16) -0.0265(11) 0.0519(14) -0.0603(13)
Cl2 0.0991(14) 0.173(2) 0.1158(16) 0.0314(15) -0.0127(12) -0.0867(15)
Cl3 0.0776(13) 0.223(3) 0.1173(18) -0.0596(19) 0.0058(12) 0.0077(16)
O1 0.119(4) 0.108(4) 0.073(3) -0.051(2) 0.036(2) -0.048(3)
O2 0.133(4) 0.067(2) 0.102(3) -0.041(2) 0.020(3) -0.048(3)
N1 0.047(2) 0.0339(17) 0.046(2) -0.0083(15) 0.0119(16) -0.0069(15)
N2 0.0442(18) 0.0292(16) 0.0389(18) -0.0051(13) 0.0120(15) -0.0110(14)
N3 0.0449(19) 0.0306(16) 0.0383(18) -0.0084(13) 0.0127(14) -0.0127(14)
N4 0.0358(16) 0.0269(15) 0.0310(15) -0.0038(12) 0.0072(13) -0.0104(13)
N5 0.0419(18) 0.0322(16) 0.0463(19) -0.0143(14) 0.0047(15) -0.0128(14)
N6 0.086(3) 0.064(3) 0.052(2) 0.000(2) 0.021(2) -0.040(3)
N7 0.093(4) 0.075(4) 0.088(4) -0.053(3) -0.011(3) -0.009(3)
C1 0.043(2) 0.036(2) 0.0315(19) -0.0064(15) 0.0075(16) -0.0105(17)
C2 0.055(3) 0.043(2) 0.049(3) -0.0198(19) 0.015(2) -0.016(2)
C3 0.077(3) 0.054(3) 0.036(2) -0.015(2) 0.012(2) -0.025(2)
C4 0.060(3) 0.038(2) 0.036(2) -0.0038(17) 0.0031(19) -0.014(2)
C5 0.0368(19) 0.0290(18) 0.0339(19) -0.0044(14) 0.0077(15) -0.0124(15)
C6 0.0348(19) 0.0281(17) 0.0314(18) -0.0010(14) 0.0037(15) -0.0094(15)
C7 0.0318(18) 0.0325(18) 0.0328(19) -0.0050(15) 0.0045(15) -0.0112(15)
C8 0.042(2) 0.0331(19) 0.0337(19) -0.0085(15) 0.0076(16) -0.0151(17)
C9 0.049(3) 0.057(3) 0.071(3) -0.024(2) 0.015(2) -0.029(2)
C10 0.080(4) 0.062(3) 0.078(4) -0.029(3) 0.022(3) -0.049(3)
C11 0.090(4) 0.037(2) 0.070(3) -0.022(2) 0.017(3) -0.031(3)
C12 0.058(3) 0.037(2) 0.064(3) -0.021(2) 0.004(2) -0.009(2)
C13 0.042(2) 0.0278(18) 0.035(2) -0.0044(15) 0.0100(16) -0.0119(16)
C14 0.044(2) 0.047(2) 0.052(3) -0.003(2) 0.009(2) -0.017(2)
C15 0.063(3) 0.064(3) 0.065(3) -0.009(3) 0.026(3) -0.036(3)
C16 0.090(4) 0.068(3) 0.044(3) 0.016(2) -0.005(3) -0.031(3)
C17 0.049(3) 0.054(3) 0.048(3) 0.006(2) 0.000(2) -0.018(2)
C18 0.083(4) 0.097(4) 0.082(4) -0.055(4) 0.032(3) -0.051(4)

loop_
_atom_type_symbol
_atom_type_description
_atom_type_scat_dispersion_real
_atom_type_scat_dispersion_imag
_atom_type_scat_source
C C 0.0033 0.0016 'International Tables Vol C Tables 4.2.6.8 and 6.1.1.4'
H H 0.0000 0.0000 'International Tables Vol C Tables 4.2.6.8 and 6.1.1.4'
Ag Ag -0.8971 1.1015 'International Tables Vol C Tables 4.2.6.8 and 6.1.1.4'
Cl Cl 0.1484 0.1585 'International Tables Vol C Tables 4.2.6.8 and 6.1.1.4'
N N 0.0061 0.0033 'International Tables Vol C Tables 4.2.6.8 and 6.1.1.4'
O O 0.0106 0.0060 'International Tables Vol C Tables 4.2.6.8 and 6.1.1.4'

loop_
_geom_angle_atom_site_label_1
_geom_angle_atom_site_label_2
_geom_angle_atom_site_label_3
_geom_angle
_geom_angle_site_symmetry_1
_geom_angle_site_symmetry_3
N3 Ag1 N5 116.51(12) . 2_676
N3 Ag1 O2 105.53(15) . .
N5 Ag1 O2 126.67(15) 2_676 .
N3 Ag1 N1 91.80(12) . 2_766
N5 Ag1 N1 93.34(12) 2_676 2_766
O2 Ag1 N1 117.41(16) . 2_766
N3 Ag1 O1 152.11(16) . .
N5 Ag1 O1 90.25(15) 2_676 .
O2 Ag1 O1 47.96(17) . .
N1 Ag1 O1 94.46(15) 2_766 .
N3 Ag1 Ag1 72.33(9) . 2_676
N5 Ag1 Ag1 79.81(9) 2_676 2_676
O2 Ag1 Ag1 83.47(13) . 2_676
N1 Ag1 Ag1 157.06(9) 2_766 2_676
O1 Ag1 Ag1 107.34(13) . 2_676
N7 O1 Ag1 96.5(4) . .
N7 O2 Ag1 101.9(4) . .
C2 N1 C1 117.4(4) . .
C2 N1 Ag1 120.8(3) . 2_766
C1 N1 Ag1 121.8(3) . 2_766
C6 N2 N3 107.1(3) . .
C7 N3 N2 108.2(3) . .
C7 N3 Ag1 130.9(3) . .
N2 N3 Ag1 120.6(2) . .
C7 N4 C6 105.4(3) . .
C7 N4 C13 127.2(3) . .
C6 N4 C13 127.2(3) . .
C12 N5 C8 116.3(4) . .
C12 N5 Ag1 118.4(3) . 2_676
C8 N5 Ag1 125.3(3) . 2_676
C15 N6 C16 116.4(4) . .
O2 N7 O1 113.6(5) . .
N1 C1 C5 123.9(4) . .
N1 C1 H1 118.1 . .
C5 C1 H1 118.1 . .
N1 C2 C3 123.0(4) . .
N1 C2 H2 118.5 . .
C3 C2 H2 118.5 . .
C4 C3 C2 119.6(4) . .
C4 C3 H3 120.2 . .
C2 C3 H3 120.2 . .
C3 C4 C5 118.2(4) . .
C3 C4 H4 120.9 . .
C5 C4 H4 120.9 . .
C1 C5 C4 117.9(4) . .
C1 C5 C6 118.4(3) . .
C4 C5 C6 123.6(3) . .
N2 C6 N4 109.7(3) . .
N2 C6 C5 124.2(3) . .
N4 C6 C5 126.0(3) . .
N3 C7 N4 109.5(3) . .
N3 C7 C8 126.4(3) . .
N4 C7 C8 123.9(3) . .
N5 C8 C9 123.4(4) . .
N5 C8 C7 116.1(3) . .
C9 C8 C7 120.5(4) . .
C10 C9 C8 118.2(5) . .
C10 C9 H9 120.9 . .
C8 C9 H9 120.9 . .
C11 C10 C9 119.3(5) . .
C11 C10 H10 120.4 . .
C9 C10 H10 120.4 . .
C10 C11 C12 118.6(4) . .
C10 C11 H11 120.7 . .
C12 C11 H11 120.7 . .
N5 C12 C11 124.2(5) . .
N5 C12 H12 117.9 . .
C11 C12 H12 117.9 . .
C17 C13 C14 120.3(4) . .
C17 C13 N4 119.1(4) . .
C14 C13 N4 120.6(4) . .
C13 C14 C15 117.5(5) . .
C13 C14 H14 121.3 . .
C15 C14 H14 121.3 . .
N6 C15 C14 124.2(5) . .
N6 C15 H15 117.9 . .
C14 C15 H15 117.9 . .
N6 C16 C17 124.5(5) . .
N6 C16 H16 117.7 . .
C17 C16 H16 117.7 . .
C13 C17 C16 117.0(5) . .
C13 C17 H17 121.5 . .
C16 C17 H17 121.5 . .
Cl2 C18 Cl3 111.6(4) . .
Cl2 C18 Cl1 109.4(4) . .
Cl3 C18 Cl1 111.3(3) . .
Cl2 C18 H18 108.1 . .
Cl3 C18 H18 108.1 . .
Cl1 C18 H18 108.1 . .

loop_
_geom_bond_atom_site_label_1
_geom_bond_atom_site_label_2
_geom_bond_distance
_geom_bond_site_symmetry_2
Ag1 N3 2.327(3) .
Ag1 N5 2.404(3) 2_676
Ag1 O2 2.460(4) .
Ag1 N1 2.495(4) 2_766
Ag1 O1 2.558(4) .
Ag1 Ag1 3.2591(13) 2_676
Cl1 C18 1.772(7) .
Cl2 C18 1.701(6) .
Cl3 C18 1.713(7) .
O1 N7 1.226(7) .
O2 N7 1.213(7) .
N1 C2 1.320(6) .
N1 C1 1.339(5) .
N1 Ag1 2.495(4) 2_766
N2 C6 1.313(5) .
N2 N3 1.385(4) .
N3 C7 1.311(5) .
N4 C7 1.365(5) .
N4 C6 1.376(5) .
N4 C13 1.442(5) .
N5 C12 1.339(5) .
N5 C8 1.341(5) .
N5 Ag1 2.404(3) 2_676
N6 C15 1.311(7) .
N6 C16 1.330(8) .
C1 C5 1.383(5) .
C1 H1 0.9300 .
C2 C3 1.382(7) .
C2 H2 0.9300 .
C3 C4 1.376(6) .
C3 H3 0.9300 .
C4 C5 1.389(6) .
C4 H4 0.9300 .
C5 C6 1.466(5) .
C7 C8 1.475(5) .
C8 C9 1.389(6) .
C9 C10 1.381(7) .
C9 H9 0.9300 .
C10 C11 1.366(8) .
C10 H10 0.9300 .
C11 C12 1.376(7) .
C11 H11 0.9300 .
C12 H12 0.9300 .
C13 C17 1.362(6) .
C13 C14 1.372(6) .
C14 C15 1.387(6) .
C14 H14 0.9300 .
C15 H15 0.9300 .
C16 C17 1.385(7) .
C16 H16 0.9300 .
C17 H17 0.9300 .
C18 H18 0.9800 .

loop_
_geom_torsion_atom_site_label_1
_geom_torsion_atom_site_label_2
_geom_torsion_atom_site_label_3
_geom_torsion_atom_site_label_4
_geom_torsion
_geom_torsion_site_symmetry_1
C6 N2 N3 C7 -0.1(4) .
C6 N2 N3 Ag1 174.2(3) .
Ag1 O2 N7 O1 3.1(7) .
Ag1 O1 N7 O2 -3.0(6) .
C2 N1 C1 C5 -0.5(6) .
Ag1 N1 C1 C5 178.2(3) 2_766
C1 N1 C2 C3 0.3(7) .
Ag1 N1 C2 C3 -178.4(4) 2_766
N1 C2 C3 C4 0.0(8) .
C2 C3 C4 C5 -0.1(7) .
N1 C1 C5 C4 0.4(6) .
N1 C1 C5 C6 176.5(4) .
C3 C4 C5 C1 -0.1(6) .
C3 C4 C5 C6 -176.0(4) .
N3 N2 C6 N4 0.6(4) .
N3 N2 C6 C5 179.1(4) .
C7 N4 C6 N2 -0.9(4) .
C13 N4 C6 N2 -176.1(4) .
C7 N4 C6 C5 -179.4(4) .
C13 N4 C6 C5 5.4(6) .
C1 C5 C6 N2 -44.3(6) .
C4 C5 C6 N2 131.6(4) .
C1 C5 C6 N4 134.0(4) .
C4 C5 C6 N4 -50.1(6) .
N2 N3 C7 N4 -0.5(4) .
Ag1 N3 C7 N4 -174.0(3) .
N2 N3 C7 C8 -176.6(4) .
Ag1 N3 C7 C8 9.9(6) .
C6 N4 C7 N3 0.8(4) .
C13 N4 C7 N3 176.1(4) .
C6 N4 C7 C8 177.1(4) .
C13 N4 C7 C8 -7.6(6) .
C12 N5 C8 C9 1.8(6) .
Ag1 N5 C8 C9 -175.8(3) 2_676
C12 N5 C8 C7 -178.5(4) .
Ag1 N5 C8 C7 4.0(5) 2_676
N3 C7 C8 N5 -61.8(5) .
N4 C7 C8 N5 122.5(4) .
N3 C7 C8 C9 117.9(5) .
N4 C7 C8 C9 -57.7(6) .
N5 C8 C9 C10 -0.9(7) .
C7 C8 C9 C10 179.3(4) .
C8 C9 C10 C11 -0.8(8) .
C9 C10 C11 C12 1.6(8) .
C8 N5 C12 C11 -0.9(7) .
Ag1 N5 C12 C11 176.8(4) 2_676
C10 C11 C12 N5 -0.7(8) .
C7 N4 C13 C17 -71.4(6) .
C6 N4 C13 C17 102.9(5) .
C7 N4 C13 C14 109.1(5) .
C6 N4 C13 C14 -76.6(5) .
C17 C13 C14 C15 0.3(7) .
N4 C13 C14 C15 179.8(4) .
C16 N6 C15 C14 -0.2(9) .
C13 C14 C15 N6 -0.2(8) .
C15 N6 C16 C17 0.5(9) .
C14 C13 C17 C16 0.0(7) .
N4 C13 C17 C16 -179.6(4) .
N6 C16 C17 C13 -0.4(9) .
